data_7247321
loop_
_publ_author_name
'Feng, Jingjuan'
'Kong, Cunding'
'Chen, Yunhui'
'Cen, Peipei'
'Ding, Yi'
'Guo, Yan'
'Zhang, Fengyuan'
'Liu, Xiangyu'

_publ_section_title
;
 Lanthanide-MOFs as multi-responsive photoluminescence sensor for
 sensitively detecting Fe3+, Cr2O72&#x2212; and nitrofuran antibiotics
;
_journal_issue 37
_journal_name_full 'RSC Advances'
_journal_page_first 26196
_journal_page_last 26202
_journal_paper_doi 10.1039/D3RA03817C
_journal_volume 13
_journal_year 2023
_chemical_formula_moiety 'C14 H11 Eu N O8, 2(H2 O)'
_chemical_formula_sum 'C14 H15 Eu N O10'
_chemical_formula_weight 509.23
_space_group_crystal_system triclinic
_space_group_IT_number 2
_space_group_name_Hall '-P 1'
_space_group_name_H-M_alt 'P -1'
_atom_sites_solution_hydrogens mixed
_atom_sites_solution_primary dual
_audit_creation_date 2019-06-26
_audit_creation_method
;
Olex2 1.2
(compiled 2018.05.29 svn.r3508 for OlexSys, GUI svn.r5506)
;
_audit_update_record
;
2022-06-21 deposited with the CCDC.	2023-08-18 downloaded from the CCDC.
;
_cell_angle_alpha 64.866(10)
_cell_angle_beta 87.056(7)
_cell_angle_gamma 67.138(9)
_cell_formula_units_Z 2
_cell_length_a 8.4877(7)
_cell_length_b 10.4777(12)
_cell_length_c 11.1966(10)
_cell_measurement_reflns_used 3671
_cell_measurement_temperature 100.00(10)
_cell_measurement_theta_max 28.8650
_cell_measurement_theta_min 2.7440
_cell_volume 822.89(17)
_computing_cell_refinement 'CrysAlisPro 1.171.38.43f (Rigaku OD, 2015)'
_computing_data_collection 'CrysAlisPro 1.171.38.43f (Rigaku OD, 2015)'
_computing_data_reduction 'CrysAlisPro 1.171.38.43f (Rigaku OD, 2015)'
_computing_molecular_graphics 'Olex2 (Dolomanov et al., 2009)'
_computing_publication_material 'Olex2 (Dolomanov et al., 2009)'
_computing_structure_refinement 'ShelXL (Sheldrick, 2015)'
_computing_structure_solution 'ShelXT (Sheldrick, 2015)'
_diffrn_ambient_temperature 100.00(10)
_diffrn_measured_fraction_theta_full 1.000
_diffrn_measured_fraction_theta_max 0.838
_diffrn_measurement_device_type 'multiwire proportional'
_diffrn_measurement_method 'phi and omega scans'
_diffrn_radiation_monochromator graphite
_diffrn_radiation_type MoK\a
_diffrn_radiation_wavelength 0.71073
_diffrn_reflns_av_R_equivalents 0.0369
_diffrn_reflns_av_unetI/netI 0.0686
_diffrn_reflns_Laue_measured_fraction_full 1.000
_diffrn_reflns_Laue_measured_fraction_max 0.838
_diffrn_reflns_limit_h_max 10
_diffrn_reflns_limit_h_min -10
_diffrn_reflns_limit_k_max 12
_diffrn_reflns_limit_k_min -14
_diffrn_reflns_limit_l_max 14
_diffrn_reflns_limit_l_min -15
_diffrn_reflns_number 6915
_diffrn_reflns_point_group_measured_fraction_full 1.000
_diffrn_reflns_point_group_measured_fraction_max 0.838
_diffrn_reflns_theta_full 25.242
_diffrn_reflns_theta_max 29.420
_diffrn_reflns_theta_min 2.028
_exptl_absorpt_coefficient_mu 3.868
_exptl_absorpt_correction_T_max 1.00000
_exptl_absorpt_correction_T_min 0.75293
_exptl_absorpt_correction_type multi-scan
_exptl_absorpt_process_details
;
CrysAlisPro 1.171.38.43f (Rigaku Oxford Diffraction, 2015)
Empirical absorption correction using spherical harmonics,
 implemented in SCALE3 ABSPACK scaling algorithm.
;
_exptl_crystal_colour colourless
_exptl_crystal_colour_primary colourless
_exptl_crystal_density_diffrn 2.055
_exptl_crystal_description block
_exptl_crystal_F_000 498
_exptl_crystal_size_max 0.12
_exptl_crystal_size_mid 0.11
_exptl_crystal_size_min 0.09
_refine_diff_density_max 0.837
_refine_diff_density_min -0.810
_refine_diff_density_rms 0.192
_refine_ls_extinction_method none
_refine_ls_goodness_of_fit_ref 1.025
_refine_ls_hydrogen_treatment constr
_refine_ls_matrix_type full
_refine_ls_number_parameters 243
_refine_ls_number_reflns 3815
_refine_ls_number_restraints 18
_refine_ls_restrained_S_all 1.023
_refine_ls_R_factor_all 0.0403
_refine_ls_R_factor_gt 0.0345
_refine_ls_shift/su_max 0.001
_refine_ls_shift/su_mean 0.000
_refine_ls_structure_factor_coef Fsqd
_refine_ls_weighting_details 'w=1/[\s^2^(Fo^2^)+(0.0151P)^2^] where P=(Fo^2^+2Fc^2^)/3'
_refine_ls_weighting_scheme calc
_refine_ls_wR_factor_gt 0.0604
_refine_ls_wR_factor_ref 0.0632
_reflns_Friedel_coverage 0.000
_reflns_number_gt 3438
_reflns_number_total 3815
_reflns_threshold_expression 'I > 2\s(I)'
_cod_data_source_file d3ra03817c2.cif
_cod_data_source_block lxy190626c
_cod_original_cell_volume 822.89(16)
_cod_database_code 7247321
_shelx_shelxl_version_number 2018/3
_shelx_space_group_comment
;
The symmetry employed for this shelxl refinement is uniquely defined
by the following loop, which should always be used as a source of
symmetry information in preference to the above space-group names.
They are only intended as comments.
;
_shelx_estimated_absorpt_t_max 0.722
_shelx_estimated_absorpt_t_min 0.654
_olex2_refinement_description
;
1. Fixed Uiso
 At 1.2 times of:
  All C(H) groups
 At 1.5 times of:
  All O(H,H) groups
2. Uiso/Uaniso restraints and constraints
Uanis(C1) \\sim Ueq, Uanis(C8) \\sim Ueq, Uanis(C14) \\sim Ueq: with sigma of
0.001 and sigma for terminal atoms of 0.002
3.a Free rotating group:
 O9(H9A,H9B), O10(H10A,H10B)
3.b Rotating group:
 O7(H7A,H7B), O8(H8A,H8B)
3.c Aromatic/amide H refined with riding coordinates:
 C4(H4), C6(H6), C7(H7), C10(H10), C11(H11), C12(H12), C13(H13)
;
_olex2_submission_special_instructions 'No special instructions were received'

loop_
_space_group_symop_operation_xyz
'x, y, z'
'-x, -y, -z'

loop_
_atom_site_label
_atom_site_type_symbol
_atom_site_fract_x
_atom_site_fract_y
_atom_site_fract_z
_atom_site_U_iso_or_equiv
_atom_site_adp_type
_atom_site_occupancy
_atom_site_site_symmetry_order
_atom_site_calc_flag
_atom_site_refinement_flags_posn
_atom_site_refinement_flags_adp
_atom_site_refinement_flags_occupancy
_atom_site_disorder_assembly
_atom_site_disorder_group
Eu1 Eu 0.60262(3) 0.16447(2) 0.99574(2) 0.00573(7) Uani 1 1 d . . . . .
O1 O 0.4373(3) 0.1170(3) 0.8664(2) 0.0081(6) Uani 1 1 d . . . . .
O2 O 0.3141(4) 0.0289(3) 0.7687(2) 0.0108(6) Uani 1 1 d . . . . .
O3 O 0.4618(4) 0.5687(3) 0.1703(3) 0.0107(6) Uani 1 1 d . . . . .
O4 O 0.2966(4) 0.7488(3) 0.2292(3) 0.0115(6) Uani 1 1 d . . . . .
O5 O 0.8864(3) 0.1505(3) 1.0419(2) 0.0089(6) Uani 1 1 d . . . . .
O6 O 1.1651(3) 0.0539(3) 1.0176(2) 0.0086(6) Uani 1 1 d . . . . .
O7 O 0.5934(4) 0.3074(3) 1.1235(3) 0.0126(6) Uani 1 1 d . . . . .
H7A H 0.547925 0.395306 1.126639 0.019 Uiso 1 1 d GR . . . .
H7B H 0.658258 0.253580 1.192958 0.019 Uiso 1 1 d GR . . . .
O8 O 0.3198(4) 0.2324(3) 1.0540(3) 0.0121(6) Uani 1 1 d . . . . .
H8A H 0.269190 0.188091 1.031991 0.018 Uiso 1 1 d GR . . . .
H8B H 0.244565 0.285091 1.087082 0.018 Uiso 1 1 d GR . . . .
N1 N -0.0893(5) 0.5958(4) 0.8422(3) 0.0131(8) Uani 1 1 d . . . . .
C1 C 0.3636(5) 0.1297(4) 0.7638(4) 0.0081(8) Uani 1 1 d . U . . .
C2 C 0.3476(5) 0.2612(4) 0.6303(4) 0.0082(9) Uani 1 1 d . . . . .
C3 C 0.2565(5) 0.4197(4) 0.6009(4) 0.0088(9) Uani 1 1 d . . . . .
C4 C 0.2678(5) 0.5279(4) 0.4772(4) 0.0093(9) Uani 1 1 d . . . . .
H4 H 0.209010 0.634375 0.455680 0.011 Uiso 1 1 calc R . . . .
C5 C 0.3605(5) 0.4871(4) 0.3849(4) 0.0087(9) Uani 1 1 d . . . . .
C6 C 0.4413(5) 0.3310(4) 0.4124(4) 0.0122(9) Uani 1 1 d . . . . .
H6 H 0.501284 0.300776 0.348407 0.015 Uiso 1 1 calc R . . . .
C7 C 0.4320(5) 0.2207(4) 0.5353(4) 0.0110(9) Uani 1 1 d . . . . .
H7 H 0.485293 0.114772 0.554010 0.013 Uiso 1 1 calc R . . . .
C8 C 0.3739(5) 0.6076(4) 0.2544(4) 0.0070(8) Uani 1 1 d . U . . .
C9 C 0.1446(5) 0.4742(4) 0.6900(4) 0.0105(9) Uani 1 1 d . . . . .
C10 C 0.1263(6) 0.6106(5) 0.6956(4) 0.0175(10) Uani 1 1 d . . . . .
H10 H 0.194044 0.664559 0.647595 0.021 Uiso 1 1 calc R . . . .
C11 C 0.0107(6) 0.6660(5) 0.7702(4) 0.0168(10) Uani 1 1 d . . . . .
H11 H 0.000456 0.759094 0.771198 0.020 Uiso 1 1 calc R . . . .
C12 C -0.0685(5) 0.4631(4) 0.8406(4) 0.0095(9) Uani 1 1 d . . . . .
H12 H -0.133754 0.409051 0.893366 0.011 Uiso 1 1 calc R . . . .
C13 C 0.0428(5) 0.4002(4) 0.7665(4) 0.0091(9) Uani 1 1 d . . . . .
H13 H 0.050204 0.306939 0.767520 0.011 Uiso 1 1 calc R . . . .
C14 C 1.0153(5) 0.0589(4) 1.0174(4) 0.0062(8) Uani 1 1 d . U . . .
O9 O 0.1899(5) -0.0774(4) 0.6295(3) 0.0236(8) Uani 1 1 d . . . . .
H9A H 0.230600 -0.021112 0.642286 0.035 Uiso 1 1 d G . . . .
H9B H 0.201831 -0.061482 0.549172 0.035 Uiso 1 1 d G . . . .
O10 O -0.1649(5) 0.0659(4) 0.6221(3) 0.0305(9) Uani 1 1 d . . . . .
H10A H -0.203267 0.116247 0.667730 0.046 Uiso 1 1 d G . . . .
H10B H -0.055971 0.035017 0.635393 0.046 Uiso 1 1 d G . . . .

loop_
_atom_site_aniso_label
_atom_site_aniso_U_11
_atom_site_aniso_U_22
_atom_site_aniso_U_33
_atom_site_aniso_U_23
_atom_site_aniso_U_13
_atom_site_aniso_U_12
Eu1 0.00633(11) 0.00523(10) 0.00518(10) -0.00197(8) 0.00197(8) -0.00243(8)
O1 0.0088(15) 0.0098(13) 0.0044(12) -0.0028(11) -0.0004(11) -0.0027(11)
O2 0.0183(16) 0.0069(13) 0.0083(13) -0.0026(12) 0.0017(12) -0.0069(12)
O3 0.0100(15) 0.0096(13) 0.0095(13) -0.0037(12) 0.0054(12) -0.0021(12)
O4 0.0134(16) 0.0078(13) 0.0091(13) -0.0020(12) 0.0048(12) -0.0025(12)
O5 0.0068(14) 0.0112(13) 0.0129(13) -0.0088(12) 0.0040(11) -0.0043(11)
O6 0.0060(14) 0.0081(13) 0.0126(13) -0.0048(12) 0.0030(11) -0.0037(11)
O7 0.0171(17) 0.0099(14) 0.0112(14) -0.0072(12) -0.0012(12) -0.0027(12)
O8 0.0097(15) 0.0149(15) 0.0195(15) -0.0141(13) 0.0063(12) -0.0058(12)
N1 0.015(2) 0.0133(17) 0.0109(16) -0.0061(15) 0.0029(15) -0.0050(15)
C1 0.0076(12) 0.0079(11) 0.0080(11) -0.0037(8) 0.0028(9) -0.0023(8)
C2 0.008(2) 0.0091(19) 0.0072(18) -0.0013(16) 0.0001(16) -0.0058(16)
C3 0.008(2) 0.0117(19) 0.0094(19) -0.0062(17) 0.0052(16) -0.0059(17)
C4 0.008(2) 0.0089(19) 0.0101(19) -0.0036(17) 0.0005(16) -0.0032(16)
C5 0.008(2) 0.0101(19) 0.0059(18) -0.0013(16) 0.0009(16) -0.0041(16)
C6 0.013(2) 0.012(2) 0.0091(19) -0.0048(17) 0.0034(17) -0.0023(17)
C7 0.014(2) 0.0033(18) 0.015(2) -0.0030(17) 0.0028(17) -0.0042(16)
C8 0.0069(11) 0.0074(11) 0.0077(11) -0.0032(8) 0.0008(8) -0.0040(8)
C9 0.013(2) 0.0105(19) 0.0069(18) -0.0030(17) -0.0004(16) -0.0052(17)
C10 0.022(3) 0.016(2) 0.020(2) -0.0094(19) 0.010(2) -0.0123(19)
C11 0.022(3) 0.014(2) 0.022(2) -0.0127(19) 0.012(2) -0.0111(19)
C12 0.008(2) 0.0087(19) 0.0092(19) -0.0009(17) -0.0003(16) -0.0043(16)
C13 0.010(2) 0.0043(18) 0.0088(18) -0.0008(16) -0.0002(16) -0.0009(16)
C14 0.0062(11) 0.0053(11) 0.0063(11) -0.0012(8) 0.0013(8) -0.0031(9)
O9 0.030(2) 0.0244(18) 0.0215(17) -0.0130(15) 0.0011(16) -0.0127(15)
O10 0.031(2) 0.032(2) 0.0315(19) -0.0218(17) 0.0071(17) -0.0069(17)

loop_
_atom_type_symbol
_atom_type_description
_atom_type_scat_dispersion_real
_atom_type_scat_dispersion_imag
_atom_type_scat_source
C C 0.0033 0.0016 'International Tables Vol C Tables 4.2.6.8 and 6.1.1.4'
H H 0.0000 0.0000 'International Tables Vol C Tables 4.2.6.8 and 6.1.1.4'
Eu Eu -0.1578 3.6682 'International Tables Vol C Tables 4.2.6.8 and 6.1.1.4'
N N 0.0061 0.0033 'International Tables Vol C Tables 4.2.6.8 and 6.1.1.4'
O O 0.0106 0.0060 'International Tables Vol C Tables 4.2.6.8 and 6.1.1.4'

loop_
_geom_angle_atom_site_label_1
_geom_angle_atom_site_label_2
_geom_angle_atom_site_label_3
_geom_angle
_geom_angle_site_symmetry_1
_geom_angle_site_symmetry_3
_geom_angle_publ_flag
O1 Eu1 O1 65.69(9) . 2_657 ?
O1 Eu1 O2 113.96(9) . 2_657 ?
O1 Eu1 O3 94.91(9) . 2_666 ?
O1 Eu1 O4 76.24(9) . 2_666 ?
O1 Eu1 O5 144.06(9) . . ?
O1 Eu1 O6 82.48(9) . 2_757 ?
O1 Eu1 O7 145.76(9) . . ?
O1 Eu1 H8A 56.7 . . ?
O1 Eu1 H8A 63.6 2_657 . ?
O1 Eu1 C1 90.25(10) . 2_657 ?
O1 Eu1 C1 24.69(10) 2_657 2_657 ?
O1 Eu1 C8 147.23(10) 2_657 2_666 ?
O1 Eu1 C8 85.32(10) . 2_666 ?
O1 Eu1 C14 83.24(8) 2_657 2_757 ?
O1 Eu1 C14 99.64(9) . 2_757 ?
O2 Eu1 O1 48.53(9) 2_657 2_657 ?
O2 Eu1 O4 145.00(9) 2_657 2_666 ?
O2 Eu1 H8A 86.4 2_657 . ?
O2 Eu1 C1 23.84(10) 2_657 2_657 ?
O2 Eu1 C8 158.21(11) 2_657 2_666 ?
O2 Eu1 C14 79.95(9) 2_657 2_757 ?
O3 Eu1 O1 158.84(9) 2_666 2_657 ?
O3 Eu1 O2 148.06(10) 2_666 2_657 ?
O3 Eu1 O4 52.56(9) 2_666 2_666 ?
O3 Eu1 H8A 99.3 2_666 . ?
O3 Eu1 C1 167.43(10) 2_666 2_657 ?
O3 Eu1 C8 26.31(10) 2_666 2_666 ?
O3 Eu1 C14 109.54(9) 2_666 2_757 ?
O4 Eu1 O1 124.97(8) 2_666 2_657 ?
O4 Eu1 H8A 123.6 2_666 . ?
O4 Eu1 C1 140.00(10) 2_666 2_657 ?
O4 Eu1 C8 26.26(10) 2_666 2_666 ?
O4 Eu1 C14 65.15(8) 2_666 2_757 ?
O5 Eu1 O1 114.83(8) . 2_657 ?
O5 Eu1 O2 78.80(9) . 2_657 ?
O5 Eu1 O3 85.72(9) . 2_666 ?
O5 Eu1 O4 75.85(9) . 2_666 ?
O5 Eu1 O6 67.08(9) . 2_757 ?
O5 Eu1 O7 68.75(9) . . ?
O5 Eu1 H8A 158.6 . . ?
O5 Eu1 C1 96.80(10) . 2_657 ?
O5 Eu1 C8 79.53(10) . 2_666 ?
O5 Eu1 C14 47.57(10) . 2_757 ?
O6 Eu1 O1 66.61(8) 2_757 2_657 ?
O6 Eu1 O2 77.68(9) 2_757 2_657 ?
O6 Eu1 O3 121.45(9) 2_757 2_666 ?
O6 Eu1 O4 70.43(8) 2_757 2_666 ?
O6 Eu1 O7 131.13(9) 2_757 . ?
O6 Eu1 H8A 124.9 2_757 . ?
O6 Eu1 C1 70.57(9) 2_757 2_657 ?
O6 Eu1 C8 95.90(10) 2_757 2_666 ?
O6 Eu1 C14 20.01(10) 2_757 2_757 ?
O7 Eu1 O1 116.75(8) . 2_657 ?
O7 Eu1 O2 74.24(9) . 2_657 ?
O7 Eu1 O3 74.14(9) . 2_666 ?
O7 Eu1 O4 117.13(9) . 2_666 ?
O7 Eu1 H8A 92.4 . . ?
O7 Eu1 C1 95.23(10) . 2_657 ?
O7 Eu1 C8 95.75(10) . 2_666 ?
O7 Eu1 C14 114.60(10) . 2_757 ?
O8 Eu1 O1 72.45(10) . . ?
O8 Eu1 O1 74.23(8) . 2_657 ?
O8 Eu1 O2 84.10(9) . 2_657 ?
O8 Eu1 O3 92.41(9) . 2_666 ?
O8 Eu1 O4 130.00(9) . 2_666 ?
O8 Eu1 O5 143.49(10) . . ?
O8 Eu1 O6 139.57(9) . 2_757 ?
O8 Eu1 O7 75.66(10) . . ?
O8 Eu1 H8A 16.9 . . ?
O8 Eu1 C1 78.21(10) . 2_657 ?
O8 Eu1 C8 112.62(10) . 2_666 ?
O8 Eu1 C14 157.43(9) . 2_757 ?
C1 Eu1 H8A 74.1 2_657 . ?
C1 Eu1 C14 80.76(10) 2_657 2_757 ?
C8 Eu1 H8A 113.7 2_666 . ?
C8 Eu1 C1 166.23(11) 2_666 2_657 ?
C8 Eu1 C14 87.13(10) 2_666 2_757 ?
C14 Eu1 H8A 144.6 2_757 . ?
Eu1 O1 Eu1 114.31(9) . 2_657 ?
C1 O1 Eu1 158.6(3) . . ?
C1 O1 Eu1 86.1(2) . 2_657 ?
C1 O2 Eu1 103.8(2) . 2_657 ?
C8 O3 Eu1 94.7(2) . 2_666 ?
C8 O4 Eu1 92.4(2) . 2_666 ?
C14 O5 Eu1 119.0(3) . . ?
C14 O6 Eu1 118.4(2) . 2_757 ?
Eu1 O7 H7A 146.1 . . ?
Eu1 O7 H7B 112.2 . . ?
H7A O7 H7B 101.7 . . ?
Eu1 O8 H8A 109.3 . . ?
Eu1 O8 H8B 146.2 . . ?
H8A O8 H8B 104.5 . . ?
C12 N1 C11 116.4(4) . . ?
O1 C1 Eu1 69.16(19) . 2_657 ?
O1 C1 C2 119.5(4) . . ?
O2 C1 Eu1 52.35(18) . 2_657 ?
O2 C1 O1 121.5(3) . . ?
O2 C1 C2 118.8(4) . . ?
C2 C1 Eu1 170.1(3) . 2_657 ?
C3 C2 C1 123.9(4) . . ?
C7 C2 C1 116.1(3) . . ?
C7 C2 C3 120.0(3) . . ?
C2 C3 C9 123.8(3) . . ?
C4 C3 C2 117.0(4) . . ?
C4 C3 C9 119.1(3) . . ?
C3 C4 H4 118.6 . . ?
C5 C4 C3 122.9(4) . . ?
C5 C4 H4 118.6 . . ?
C4 C5 C6 119.3(3) . . ?
C4 C5 C8 121.1(3) . . ?
C6 C5 C8 119.6(4) . . ?
C5 C6 H6 120.6 . . ?
C7 C6 C5 118.8(4) . . ?
C7 C6 H6 120.6 . . ?
C2 C7 C6 121.8(4) . . ?
C2 C7 H7 119.1 . . ?
C6 C7 H7 119.1 . . ?
O3 C8 Eu1 58.96(18) . 2_666 ?
O3 C8 C5 120.7(3) . . ?
O4 C8 Eu1 61.35(19) . 2_666 ?
O4 C8 O3 120.3(3) . . ?
O4 C8 C5 119.0(4) . . ?
C5 C8 Eu1 179.3(3) . 2_666 ?
C10 C9 C3 121.1(4) . . ?
C13 C9 C3 122.7(4) . . ?
C13 C9 C10 116.0(4) . . ?
C9 C10 H10 119.9 . . ?
C11 C10 C9 120.2(4) . . ?
C11 C10 H10 119.9 . . ?
N1 C11 C10 123.7(4) . . ?
N1 C11 H11 118.1 . . ?
C10 C11 H11 118.1 . . ?
N1 C12 H12 118.2 . . ?
N1 C12 C13 123.7(4) . . ?
C13 C12 H12 118.2 . . ?
C9 C13 H13 120.0 . . ?
C12 C13 C9 120.0(4) . . ?
C12 C13 H13 120.0 . . ?
Eu1 C14 Eu1 152.14(14) 2_757 . ?
O5 C14 Eu1 165.7(3) . 2_757 ?
O5 C14 Eu1 41.13(19) . . ?
O5 C14 C14 116.4(4) . 2_757 ?
O6 C14 Eu1 165.2(3) . . ?
O6 C14 Eu1 41.58(18) . 2_757 ?
O6 C14 O5 126.4(4) . . ?
O6 C14 C14 117.2(4) . 2_757 ?
C14 C14 Eu1 75.9(3) 2_757 . ?
C14 C14 Eu1 76.3(3) 2_757 2_757 ?
H9A O9 H9B 104.5 . . ?
H10A O10 H10B 104.5 . . ?

loop_
_geom_bond_atom_site_label_1
_geom_bond_atom_site_label_2
_geom_bond_distance
_geom_bond_site_symmetry_2
_geom_bond_publ_flag
Eu1 O1 2.382(3) . ?
Eu1 O1 2.837(3) 2_657 ?
Eu1 O2 2.470(2) 2_657 ?
Eu1 O3 2.464(2) 2_666 ?
Eu1 O4 2.518(3) 2_666 ?
Eu1 O5 2.425(3) . ?
Eu1 O6 2.429(3) 2_757 ?
Eu1 O7 2.452(3) . ?
Eu1 O8 2.367(3) . ?
Eu1 H8A 2.7674 . ?
Eu1 C1 3.029(4) 2_657 ?
Eu1 C8 2.866(4) 2_666 ?
Eu1 C14 3.219(4) 2_757 ?
O1 C1 1.268(5) . ?
O2 C1 1.261(5) . ?
O3 C8 1.275(5) . ?
O4 C8 1.269(4) . ?
O5 C14 1.254(4) . ?
O6 C14 1.252(5) . ?
O7 H7A 0.8651 . ?
O7 H7B 0.8099 . ?
O8 H8A 0.8510 . ?
O8 H8B 0.8512 . ?
N1 C11 1.350(5) . ?
N1 C12 1.340(5) . ?
C1 C2 1.509(5) . ?
C2 C3 1.424(5) . ?
C2 C7 1.375(5) . ?
C3 C4 1.397(5) . ?
C3 C9 1.479(5) . ?
C4 H4 0.9500 . ?
C4 C5 1.378(5) . ?
C5 C6 1.401(5) . ?
C5 C8 1.507(5) . ?
C6 H6 0.9500 . ?
C6 C7 1.395(5) . ?
C7 H7 0.9500 . ?
C9 C10 1.404(6) . ?
C9 C13 1.400(6) . ?
C10 H10 0.9500 . ?
C10 C11 1.372(6) . ?
C11 H11 0.9500 . ?
C12 H12 0.9500 . ?
C12 C13 1.384(5) . ?
C13 H13 0.9500 . ?
C14 C14 1.551(8) 2_757 ?
O9 H9A 0.8503 . ?
O9 H9B 0.8501 . ?
O10 H10A 0.8500 . ?
O10 H10B 0.8501 . ?

loop_
_geom_hbond_atom_site_label_D
_geom_hbond_atom_site_label_H
_geom_hbond_atom_site_label_A
_geom_hbond_distance_DH
_geom_hbond_distance_HA
_geom_hbond_distance_DA
_geom_hbond_angle_DHA
_geom_hbond_site_symmetry_A
_geom_hbond_publ_flag
O7 H7A O3 0.87 1.94 2.793(4) 168.9 1_556 yes
O7 H7B O9 0.81 2.08 2.874(4) 167.2 2_657 yes
O8 H8A O6 0.85 1.99 2.829(4) 168.8 1_455 yes
O8 H8B N1 0.85 1.84 2.687(4) 177.0 2_567 yes
O9 H9A O2 0.85 1.95 2.708(5) 148.0 . yes
O9 H9B O10 0.85 1.98 2.784(5) 156.8 2_556 yes
O10 H10A O4 0.85 2.09 2.942(4) 176.7 2_566 yes
O10 H10B O9 0.85 1.97 2.782(5) 158.8 . yes

loop_
_geom_torsion_atom_site_label_1
_geom_torsion_atom_site_label_2
_geom_torsion_atom_site_label_3
_geom_torsion_atom_site_label_4
_geom_torsion
_geom_torsion_site_symmetry_1
_geom_torsion_site_symmetry_2
_geom_torsion_site_symmetry_3
_geom_torsion_site_symmetry_4
_geom_torsion_publ_flag
Eu1 O1 C1 Eu1 163.8(7) . . . 2_657 ?
Eu1 O1 C1 O2 163.9(5) . . . . ?
Eu1 O1 C1 O2 0.1(4) 2_657 . . . ?
Eu1 O1 C1 C2 -174.7(3) 2_657 . . . ?
Eu1 O1 C1 C2 -10.9(9) . . . . ?
Eu1 O2 C1 O1 -0.1(4) 2_657 . . . ?
Eu1 O2 C1 C2 174.7(3) 2_657 . . . ?
Eu1 O3 C8 O4 -0.9(4) 2_666 . . . ?
Eu1 O3 C8 C5 179.3(3) 2_666 . . . ?
Eu1 O4 C8 O3 0.9(4) 2_666 . . . ?
Eu1 O4 C8 C5 -179.3(3) 2_666 . . . ?
Eu1 O5 C14 Eu1 -161.5(9) . . . 2_757 ?
Eu1 O5 C14 O6 169.1(3) . . . . ?
Eu1 O5 C14 C14 -10.5(5) . . . 2_757 ?
Eu1 O6 C14 Eu1 -161.5(9) 2_757 . . . ?
Eu1 O6 C14 O5 169.5(3) 2_757 . . . ?
Eu1 O6 C14 C14 -10.9(5) 2_757 . . 2_757 ?
O1 C1 C2 C3 -61.2(5) . . . . ?
O1 C1 C2 C7 116.9(4) . . . . ?
O2 C1 C2 C3 123.9(4) . . . . ?
O2 C1 C2 C7 -58.0(5) . . . . ?
N1 C12 C13 C9 1.6(6) . . . . ?
C1 C2 C3 C4 173.8(4) . . . . ?
C1 C2 C3 C9 -9.8(6) . . . . ?
C1 C2 C7 C6 -173.8(4) . . . . ?
C2 C3 C4 C5 0.6(6) . . . . ?
C2 C3 C9 C10 148.4(4) . . . . ?
C2 C3 C9 C13 -35.8(6) . . . . ?
C3 C2 C7 C6 4.4(6) . . . . ?
C3 C4 C5 C6 3.0(6) . . . . ?
C3 C4 C5 C8 -178.0(4) . . . . ?
C3 C9 C10 C11 174.4(4) . . . . ?
C3 C9 C13 C12 -175.4(3) . . . . ?
C4 C3 C9 C10 -35.2(6) . . . . ?
C4 C3 C9 C13 140.5(4) . . . . ?
C4 C5 C6 C7 -2.9(6) . . . . ?
C4 C5 C8 O3 179.1(4) . . . . ?
C4 C5 C8 O4 -0.7(6) . . . . ?
C5 C6 C7 C2 -0.8(6) . . . . ?
C6 C5 C8 O3 -1.9(6) . . . . ?
C6 C5 C8 O4 178.2(4) . . . . ?
C7 C2 C3 C4 -4.3(6) . . . . ?
C7 C2 C3 C9 172.1(4) . . . . ?
C8 C5 C6 C7 178.1(4) . . . . ?
C9 C3 C4 C5 -176.0(4) . . . . ?
C9 C10 C11 N1 0.6(7) . . . . ?
C10 C9 C13 C12 0.6(6) . . . . ?
C11 N1 C12 C13 -2.6(6) . . . . ?
C12 N1 C11 C10 1.4(6) . . . . ?
C13 C9 C10 C11 -1.6(6) . . . . ?
